data_4302695
loop_
_publ_author_name
'Paul H. Tobash'
'Svilen Bobev'
'Joe D. Thompson'
'John L. Sarrao'

_publ_section_title
;
Magnesium Substitutions in Rare-Earth Metal Germanides with the
Orthorhombic Gd5Si4-type Structure. Synthesis, Crystal Chemistry, and
Magnetic Properties of RE5-xMgxGe4 (RE= Gd-Tm, Lu, and Y)
;
_journal_name_full 'Inorganic Chemistry'
_journal_page_first 6641
_journal_page_last 6651
_journal_paper_doi 10.1021/ic900616c
_journal_volume 48
_journal_year 2009
_chemical_formula_moiety 4(Ge),3.62(Ho),1.38(Mg)
_chemical_formula_sum 'Ge4 Ho3.62 Mg1.38'
_chemical_formula_weight 920.25
_chemical_name_systematic
; 
 ? 
;
_space_group_IT_number 62
_symmetry_cell_setting orthorhombic
_symmetry_space_group_name_Hall '-P 2ac 2n'
_symmetry_space_group_name_H-M 'P n m a'
_atom_sites_solution_primary direct
_atom_sites_solution_secondary difmap
_audit_creation_method SHELXL-97
_cell_angle_alpha 90.00
_cell_angle_beta 90.00
_cell_angle_gamma 90.00
_cell_formula_units_Z 4
_cell_length_a 7.0710(11)
_cell_length_b 14.419(2)
_cell_length_c 7.6627(12)
_cell_measurement_reflns_used 1006
_cell_measurement_temperature 120(2)
_cell_measurement_theta_max 28.30
_cell_measurement_theta_min 2.83
_cell_volume 781.3(2)
_computing_cell_refinement 'SAINT (Bruker, 2002)'
_computing_data_collection 'SMART (Bruker, 2002)'
_computing_data_reduction SAINT
_computing_molecular_graphics 'XP in SHELXTL'
_computing_publication_material SHELXTL
_computing_structure_refinement SHELXTL
_computing_structure_solution 'SHELXTL (Bruker, 2002)'
_diffrn_ambient_temperature 120(2)
_diffrn_measured_fraction_theta_full 0.999
_diffrn_measured_fraction_theta_max 0.999
_diffrn_measurement_device_type 'Bruker SMART APEX'
_diffrn_measurement_method \w
_diffrn_radiation_monochromator graphite
_diffrn_radiation_source 'fine-focus sealed tube'
_diffrn_radiation_type MoK\a
_diffrn_radiation_wavelength 0.71073
_diffrn_reflns_av_R_equivalents 0.0720
_diffrn_reflns_av_sigmaI/netI 0.0512
_diffrn_reflns_limit_h_max 9
_diffrn_reflns_limit_h_min -8
_diffrn_reflns_limit_k_max 19
_diffrn_reflns_limit_k_min -18
_diffrn_reflns_limit_l_max 10
_diffrn_reflns_limit_l_min -9
_diffrn_reflns_number 5759
_diffrn_reflns_theta_full 28.30
_diffrn_reflns_theta_max 28.30
_diffrn_reflns_theta_min 2.83
_exptl_absorpt_coefficient_mu 51.324
_exptl_absorpt_correction_T_max 0.1312
_exptl_absorpt_correction_T_min 0.0991
_exptl_absorpt_correction_type multi-scan
_exptl_absorpt_process_details 'SADABS (Sheldrick, 2003)'
_exptl_crystal_colour silver
_exptl_crystal_density_diffrn 7.824
_exptl_crystal_density_method 'not measured'
_exptl_crystal_description irregular
_exptl_crystal_F_000 1547
_exptl_crystal_size_max 0.05
_exptl_crystal_size_mid 0.05
_exptl_crystal_size_min 0.04
_refine_diff_density_max 1.908
_refine_diff_density_min -2.629
_refine_diff_density_rms 0.518
_refine_ls_extinction_method none
_refine_ls_goodness_of_fit_ref 1.024
_refine_ls_matrix_type full
_refine_ls_number_parameters 47
_refine_ls_number_reflns 1006
_refine_ls_number_restraints 0
_refine_ls_restrained_S_all 1.024
_refine_ls_R_factor_all 0.0457
_refine_ls_R_factor_gt 0.0327
_refine_ls_shift/su_max 0.000
_refine_ls_shift/su_mean 0.000
_refine_ls_structure_factor_coef Fsqd
_refine_ls_weighting_details 'calc w=1/[\s^2^(Fo^2^)+(0.0122P)^2^+0.0000P] where P=(Fo^2^+2Fc^2^)/3'
_refine_ls_weighting_scheme calc
_refine_ls_wR_factor_gt 0.0532
_refine_ls_wR_factor_ref 0.0576
_reflns_number_gt 815
_reflns_number_total 1006
_reflns_threshold_expression >2sigma(I)
_cod_data_source_file ic900616c_si_002_08.cif
_cod_data_source_block Ho362
_cod_depositor_comments
;
The following automatic conversions were performed:
'_symmetry_cell_setting' value 'Orthorhombic' changed to 'orthorhombic'
according to '/home/saulius/struct/CIF-dictionaries/cif_core.dic'
dictionary named 'cif_core.dic' version 2.4.1 from 2010-06-29.

Automatic conversion script
Id: cif_fix_enum 1527 2010-12-29 10:47:43Z saulius 
;
_cod_original_cell_volume 781.2(2)
_cod_database_code 4302695

loop_
_symmetry_equiv_pos_as_xyz
'x, y, z'
'-x+1/2, -y, z+1/2'
'-x, y+1/2, -z'
'x+1/2, -y+1/2, -z+1/2'
'-x, -y, -z'
'x-1/2, y, -z-1/2'
'x, -y-1/2, z'
'-x-1/2, y-1/2, z-1/2'

loop_
_atom_site_label
_atom_site_type_symbol
_atom_site_fract_x
_atom_site_fract_y
_atom_site_fract_z
_atom_site_U_iso_or_equiv
_atom_site_adp_type
_atom_site_occupancy
_atom_site_symmetry_multiplicity
_atom_site_calc_flag
_atom_site_refinement_flags
_atom_site_disorder_assembly
_atom_site_disorder_group
Ho2 Ho 0.00814(7) 0.09428(3) 0.81764(6) 0.00608(14) Uani 1 1 d . . .
Ho1 Ho 0.16920(8) 0.12675(4) 0.32197(8) 0.00570(18) Uani 0.807(3) 1 d P . .
Mg* Mg 0.16920(8) 0.12675(4) 0.32197(8) 0.00570(18) Uani 0.193(3) 1 d P . .
Ge3 Ge 0.16947(17) 0.96359(8) 0.53388(15) 0.0066(3) Uani 1 1 d . . .
Ge1 Ge 0.9750(2) 0.2500 0.0912(2) 0.0078(4) Uani 1 2 d S . .
Ge2 Ge 0.2131(2) 0.2500 0.6386(2) 0.0063(3) Uani 1 2 d S . .
Mg Mg 0.3406(7) 0.2500 -0.0162(7) 0.0102(11) Uani 1 2 d S . .

loop_
_atom_site_aniso_label
_atom_site_aniso_U_11
_atom_site_aniso_U_22
_atom_site_aniso_U_33
_atom_site_aniso_U_23
_atom_site_aniso_U_13
_atom_site_aniso_U_12
Ho2 0.0045(3) 0.0067(2) 0.0071(3) -0.0002(2) 0.0000(2) 0.00034(19)
Ho1 0.0050(3) 0.0056(3) 0.0065(3) -0.0004(2) -0.0001(2) -0.0002(2)
Mg* 0.0050(3) 0.0056(3) 0.0065(3) -0.0004(2) -0.0001(2) -0.0002(2)
Ge3 0.0060(6) 0.0075(6) 0.0063(5) 0.0009(4) 0.0005(5) 0.0008(4)
Ge1 0.0054(8) 0.0086(8) 0.0095(8) 0.000 -0.0016(7) 0.000
Ge2 0.0049(9) 0.0062(8) 0.0078(8) 0.000 -0.0012(6) 0.000
Mg 0.002(3) 0.018(3) 0.011(3) 0.000 0.002(2) 0.000

loop_
_atom_type_symbol
_atom_type_description
_atom_type_scat_dispersion_real
_atom_type_scat_dispersion_imag
_atom_type_scat_source
Mg Mg 0.0486 0.0363 'International Tables Vol C Tables 4.2.6.8 and 6.1.1.4'
Ge Ge 0.1547 1.8001 'International Tables Vol C Tables 4.2.6.8 and 6.1.1.4'
Ho Ho -0.2175 4.6783 'International Tables Vol C Tables 4.2.6.8 and 6.1.1.4'

loop_
_geom_angle_atom_site_label_1
_geom_angle_atom_site_label_2
_geom_angle_atom_site_label_3
_geom_angle
_geom_angle_site_symmetry_1
_geom_angle_site_symmetry_3
_geom_angle_publ_flag
Ge3 Ho2 Ge2 95.48(4) 2_565 . ?
Ge3 Ho2 Ge1 83.24(4) 2_565 1_456 ?
Ge2 Ho2 Ge1 78.62(4) . 1_456 ?
Ge3 Ho2 Ge2 132.09(4) 2_565 6_557 ?
Ge2 Ho2 Ge2 80.31(3) . 6_557 ?
Ge1 Ho2 Ge2 48.99(4) 1_456 6_557 ?
Ge3 Ho2 Ge3 136.95(4) 2_565 5_566 ?
Ge2 Ho2 Ge3 89.99(4) . 5_566 ?
Ge1 Ho2 Ge3 139.45(4) 1_456 5_566 ?
Ge2 Ho2 Ge3 90.93(4) 6_557 5_566 ?
Ge3 Ho2 Ge3 86.41(2) 2_565 1_545 ?
Ge2 Ho2 Ge3 87.51(3) . 1_545 ?
Ge1 Ho2 Ge3 161.77(4) 1_456 1_545 ?
Ge2 Ho2 Ge3 140.27(4) 6_557 1_545 ?
Ge3 Ho2 Ge3 51.13(4) 5_566 1_545 ?
Ge3 Ho2 Ge3 102.09(3) 2_565 6_547 ?
Ge2 Ho2 Ge3 161.43(4) . 6_547 ?
Ge1 Ho2 Ge3 97.36(4) 1_456 6_547 ?
Ge2 Ho2 Ge3 83.43(3) 6_557 6_547 ?
Ge3 Ho2 Ge3 81.32(2) 5_566 6_547 ?
Ge3 Ho2 Ge3 99.46(4) 1_545 6_547 ?
Ge3 Ho2 Mg 146.39(8) 2_565 6_556 ?
Ge2 Ho2 Mg 50.96(8) . 6_556 ?
Ge1 Ho2 Mg 87.42(7) 1_456 6_556 ?
Ge2 Ho2 Mg 50.45(9) 6_557 6_556 ?
Ge3 Ho2 Mg 56.58(6) 5_566 6_556 ?
Ge3 Ho2 Mg 93.02(8) 1_545 6_556 ?
Ge3 Ho2 Mg 111.12(8) 6_547 6_556 ?
Ge3 Ho2 Mg 56.95(6) 2_565 1_556 ?
Ge2 Ho2 Mg 50.28(8) . 1_556 ?
Ge1 Ho2 Mg 48.28(8) 1_456 1_556 ?
Ge2 Ho2 Mg 87.01(7) 6_557 1_556 ?
Ge3 Ho2 Mg 139.99(9) 5_566 1_556 ?
Ge3 Ho2 Mg 113.55(8) 1_545 1_556 ?
Ge3 Ho2 Mg 137.80(9) 6_547 1_556 ?
Mg Ho2 Mg 93.27(9) 6_556 1_556 ?
Ge3 Ho2 Mg* 100.78(3) 2_565 5_556 ?
Ge2 Ho2 Mg* 134.14(3) . 5_556 ?
Ge1 Ho2 Mg* 145.45(3) 1_456 5_556 ?
Ge2 Ho2 Mg* 116.27(3) 6_557 5_556 ?
Ge3 Ho2 Mg* 50.03(2) 5_566 5_556 ?
Ge3 Ho2 Mg* 51.58(3) 1_545 5_556 ?
Ge3 Ho2 Mg* 48.12(2) 6_547 5_556 ?
Mg Ho2 Mg* 105.06(6) 6_556 5_556 ?
Mg Ho2 Mg* 156.24(6) 1_556 5_556 ?
Ge3 Ho2 Ho1 100.78(3) 2_565 5_556 ?
Ge2 Ho2 Ho1 134.14(3) . 5_556 ?
Ge1 Ho2 Ho1 145.45(3) 1_456 5_556 ?
Ge2 Ho2 Ho1 116.27(3) 6_557 5_556 ?
Ge3 Ho2 Ho1 50.03(2) 5_566 5_556 ?
Ge3 Ho2 Ho1 51.58(3) 1_545 5_556 ?
Ge3 Ho2 Ho1 48.12(2) 6_547 5_556 ?
Mg Ho2 Ho1 105.06(6) 6_556 5_556 ?
Mg Ho2 Ho1 156.24(6) 1_556 5_556 ?
Mg* Ho2 Ho1 0.00(3) 5_556 5_556 ?
Ge3 Ho2 Ho2 154.54(3) 2_565 6_557 ?
Ge2 Ho2 Ho2 109.54(3) . 6_557 ?
Ge1 Ho2 Ho2 96.80(3) 1_456 6_557 ?
Ge2 Ho2 Ho2 51.77(3) 6_557 6_557 ?
Ge3 Ho2 Ho2 50.51(3) 5_566 6_557 ?
Ge3 Ho2 Ho2 98.98(3) 1_545 6_557 ?
Ge3 Ho2 Ho2 52.55(2) 6_547 6_557 ?
Mg Ho2 Ho2 58.63(8) 6_556 6_557 ?
Mg Ho2 Ho2 138.49(6) 1_556 6_557 ?
Mg* Ho2 Ho2 65.212(13) 5_556 6_557 ?
Ho1 Ho2 Ho2 65.212(13) 5_556 6_557 ?
Ge3 Ho1 Ge1 89.84(4) 2_564 1_455 ?
Ge3 Ho1 Ge3 93.71(2) 2_564 1_545 ?
Ge1 Ho1 Ge3 149.70(4) 1_455 1_545 ?
Ge3 Ho1 Ge1 99.39(4) 2_564 6_556 ?
Ge1 Ho1 Ge1 96.90(3) 1_455 6_556 ?
Ge3 Ho1 Ge1 112.12(4) 1_545 6_556 ?
Ge3 Ho1 Ge3 114.90(4) 2_564 5_566 ?
Ge1 Ho1 Ge3 96.69(4) 1_455 5_566 ?
Ge3 Ho1 Ge3 54.74(4) 1_545 5_566 ?
Ge1 Ho1 Ge3 143.00(5) 6_556 5_566 ?
Ge3 Ho1 Ge2 149.61(5) 2_564 . ?
Ge1 Ho1 Ge2 100.39(4) 1_455 . ?
Ge3 Ho1 Ge2 91.59(3) 1_545 . ?
Ge1 Ho1 Ge2 51.26(4) 6_556 . ?
Ge3 Ho1 Ge2 92.43(4) 5_566 . ?
Ge3 Ho1 Mg 153.65(10) 2_564 6_556 ?
Ge1 Ho1 Mg 66.66(9) 1_455 6_556 ?
Ge3 Ho1 Mg 100.86(7) 1_545 6_556 ?
Ge1 Ho1 Mg 95.32(7) 6_556 6_556 ?
Ge3 Ho1 Mg 59.54(6) 5_566 6_556 ?
Ge2 Ho1 Mg 52.44(9) . 6_556 ?
Ge3 Ho1 Mg 59.55(5) 2_564 . ?
Ge1 Ho1 Mg 50.87(9) 1_455 . ?
Ge3 Ho1 Mg 150.59(7) 1_545 . ?
Ge1 Ho1 Mg 65.25(9) 6_556 . ?
Ge3 Ho1 Mg 144.65(9) 5_566 . ?
Ge2 Ho1 Mg 105.69(7) . . ?
Mg Ho1 Mg 108.54(9) 6_556 . ?
Ge3 Ho1 Ho1 117.66(3) 2_564 7_565 ?
Ge1 Ho1 Ho1 51.56(2) 1_455 7_565 ?
Ge3 Ho1 Ho1 145.38(3) 1_545 7_565 ?
Ge1 Ho1 Ho1 51.85(2) 6_556 7_565 ?
Ge3 Ho1 Ho1 116.28(3) 5_566 7_565 ?
Ge2 Ho1 Ho1 54.00(2) . 7_565 ?
Mg Ho1 Ho1 57.22(5) 6_556 7_565 ?
Mg Ho1 Ho1 58.15(5) . 7_565 ?
Ge3 Ho1 Mg* 117.66(3) 2_564 7_565 ?
Ge1 Ho1 Mg* 51.56(2) 1_455 7_565 ?
Ge3 Ho1 Mg* 145.38(3) 1_545 7_565 ?
Ge1 Ho1 Mg* 51.85(2) 6_556 7_565 ?
Ge3 Ho1 Mg* 116.28(3) 5_566 7_565 ?
Ge2 Ho1 Mg* 54.00(2) . 7_565 ?
Mg Ho1 Mg* 57.22(5) 6_556 7_565 ?
Mg Ho1 Mg* 58.15(5) . 7_565 ?
Ho1 Ho1 Mg* 0.00(3) 7_565 7_565 ?
Ge3 Ho1 Ho2 59.68(3) 2_564 5_556 ?
Ge1 Ho1 Ho2 101.53(3) 1_455 5_556 ?
Ge3 Ho1 Ho2 55.85(3) 1_545 5_556 ?
Ge1 Ho1 Ho2 151.68(3) 6_556 5_556 ?
Ge3 Ho1 Ho2 55.53(3) 5_566 5_556 ?
Ge2 Ho1 Ho2 142.86(3) . 5_556 ?
Mg Ho1 Ho2 111.64(6) 6_556 5_556 ?
Mg Ho1 Ho2 111.41(6) . 5_556 ?
Ho1 Ho1 Ho2 152.652(13) 7_565 5_556 ?
Mg* Ho1 Ho2 152.652(13) 7_565 5_556 ?
Ge3 Ho1 Ho2 105.43(3) 2_564 6_657 ?
Ge1 Ho1 Ho2 148.73(3) 1_455 6_657 ?
Ge3 Ho1 Ho2 57.96(3) 1_545 6_657 ?
Ge1 Ho1 Ho2 54.31(3) 6_556 6_657 ?
Ge3 Ho1 Ho2 101.06(3) 5_566 6_657 ?
Ge2 Ho1 Ho2 53.61(3) . 6_657 ?
Mg Ho1 Ho2 100.91(9) 6_556 6_657 ?
Mg Ho1 Ho2 114.17(9) . 6_657 ?
Ho1 Ho1 Ho2 97.296(12) 7_565 6_657 ?
Mg* Ho1 Ho2 97.296(12) 7_565 6_657 ?
Ho2 Ho1 Ho2 109.742(18) 5_556 6_657 ?
Ge3 Ge3 Mg* 134.52(7) 5_576 2_565 ?
Ge3 Ge3 Ho1 134.52(7) 5_576 2_565 ?
Mg* Ge3 Ho1 0.00(3) 2_565 2_565 ?
Ge3 Ge3 Mg* 64.21(4) 5_576 1_565 ?
Mg* Ge3 Mg* 146.03(5) 2_565 1_565 ?
Ho1 Ge3 Mg* 146.03(5) 2_565 1_565 ?
Ge3 Ge3 Ho1 64.21(4) 5_576 1_565 ?
Mg* Ge3 Ho1 146.03(5) 2_565 1_565 ?
Ho1 Ge3 Ho1 146.03(5) 2_565 1_565 ?
Mg* Ge3 Ho1 0.00(3) 1_565 1_565 ?
Ge3 Ge3 Ho2 134.33(7) 5_576 2_564 ?
Mg* Ge3 Ho2 89.79(4) 2_565 2_564 ?
Ho1 Ge3 Ho2 89.79(4) 2_565 2_564 ?
Mg* Ge3 Ho2 85.06(3) 1_565 2_564 ?
Ho1 Ge3 Ho2 85.06(3) 1_565 2_564 ?
Ge3 Ge3 Mg* 61.05(5) 5_576 5_566 ?
Mg* Ge3 Mg* 80.21(3) 2_565 5_566 ?
Ho1 Ge3 Mg* 80.21(3) 2_565 5_566 ?
Mg* Ge3 Mg* 125.26(4) 1_565 5_566 ?
Ho1 Ge3 Mg* 125.26(4) 1_565 5_566 ?
Ho2 Ge3 Mg* 135.84(4) 2_564 5_566 ?
Ge3 Ge3 Ho1 61.05(5) 5_576 5_566 ?
Mg* Ge3 Ho1 80.21(3) 2_565 5_566 ?
Ho1 Ge3 Ho1 80.21(3) 2_565 5_566 ?
Mg* Ge3 Ho1 125.26(4) 1_565 5_566 ?
Ho1 Ge3 Ho1 125.26(4) 1_565 5_566 ?
Ho2 Ge3 Ho1 135.84(4) 2_564 5_566 ?
Mg* Ge3 Ho1 0.00(2) 5_566 5_566 ?
Ge3 Ge3 Ho2 64.60(5) 5_576 5_566 ?
Mg* Ge3 Ho2 136.59(4) 2_565 5_566 ?
Ho1 Ge3 Ho2 136.59(4) 2_565 5_566 ?
Mg* Ge3 Ho2 74.13(3) 1_565 5_566 ?
Ho1 Ge3 Ho2 74.13(3) 1_565 5_566 ?
Ho2 Ge3 Ho2 75.34(3) 2_564 5_566 ?
Mg* Ge3 Ho2 82.92(3) 5_566 5_566 ?
Ho1 Ge3 Ho2 82.92(3) 5_566 5_566 ?
Ge3 Ge3 Ho2 64.28(5) 5_576 1_565 ?
Mg* Ge3 Ho2 83.09(3) 2_565 1_565 ?
Ho1 Ge3 Ho2 83.09(3) 2_565 1_565 ?
Mg* Ge3 Ho2 84.13(3) 1_565 1_565 ?
Ho1 Ge3 Ho2 84.13(3) 1_565 1_565 ?
Ho2 Ge3 Ho2 148.73(4) 2_564 1_565 ?
Mg* Ge3 Ho2 72.89(3) 5_566 1_565 ?
Ho1 Ge3 Ho2 72.89(3) 5_566 1_565 ?
Ho2 Ge3 Ho2 128.88(4) 5_566 1_565 ?
Ge3 Ge3 Mg 110.23(12) 5_576 2_565 ?
Mg* Ge3 Mg 69.27(10) 2_565 2_565 ?
Ho1 Ge3 Mg 69.27(10) 2_565 2_565 ?
Mg* Ge3 Mg 138.26(11) 1_565 2_565 ?
Ho1 Ge3 Mg 138.26(11) 1_565 2_565 ?
Ho2 Ge3 Mg 70.52(10) 2_564 2_565 ?
Mg* Ge3 Mg 65.69(10) 5_566 2_565 ?
Ho1 Ge3 Mg 65.69(10) 5_566 2_565 ?
Ho2 Ge3 Mg 67.33(10) 5_566 2_565 ?
Ho2 Ge3 Mg 133.03(11) 1_565 2_565 ?
Ge3 Ge3 Ho2 120.10(6) 5_576 6_667 ?
Mg* Ge3 Ho2 72.20(3) 2_565 6_667 ?
Ho1 Ge3 Ho2 72.20(3) 2_565 6_667 ?
Mg* Ge3 Ho2 73.88(3) 1_565 6_667 ?
Ho1 Ge3 Ho2 73.88(3) 1_565 6_667 ?
Ho2 Ge3 Ho2 77.92(3) 2_564 6_667 ?
Mg* Ge3 Ho2 136.44(4) 5_566 6_667 ?
Ho1 Ge3 Ho2 136.44(4) 5_566 6_667 ?
Ho2 Ge3 Ho2 139.58(4) 5_566 6_667 ?
Ho2 Ge3 Ho2 70.91(3) 1_565 6_667 ?
Mg Ge3 Ho2 129.42(10) 2_565 6_667 ?
Ge2 Ge1 Mg 118.78(13) 6_656 1_655 ?
Ge2 Ge1 Mg* 140.76(3) 6_656 7_665 ?
Mg Ge1 Mg* 74.33(9) 1_655 7_665 ?
Ge2 Ge1 Ho1 140.76(3) 6_656 7_665 ?
Mg Ge1 Ho1 74.33(9) 1_655 7_665 ?
Mg* Ge1 Ho1 0.000(18) 7_665 7_665 ?
Ge2 Ge1 Ho1 140.75(3) 6_656 1_655 ?
Mg Ge1 Ho1 74.33(9) 1_655 1_655 ?
Mg* Ge1 Ho1 76.88(5) 7_665 1_655 ?
Ho1 Ge1 Ho1 76.88(5) 7_665 1_655 ?
Ge2 Ge1 Mg* 140.75(3) 6_656 1_655 ?
Mg Ge1 Mg* 74.33(9) 1_655 1_655 ?
Mg* Ge1 Mg* 76.88(5) 7_665 1_655 ?
Ho1 Ge1 Mg* 76.88(5) 7_665 1_655 ?
Ho1 Ge1 Mg* 0.00(3) 1_655 1_655 ?
Ge2 Ge1 Mg* 67.34(5) 6_656 4 ?
Mg Ge1 Mg* 141.84(2) 1_655 4 ?
Mg* Ge1 Mg* 80.45(3) 7_665 4 ?
Ho1 Ge1 Mg* 80.45(3) 7_665 4 ?
Ho1 Ge1 Mg* 127.02(6) 1_655 4 ?
Mg* Ge1 Mg* 127.02(6) 1_655 4 ?
Ge2 Ge1 Ho1 67.34(5) 6_656 4 ?
Mg Ge1 Ho1 141.84(2) 1_655 4 ?
Mg* Ge1 Ho1 80.45(3) 7_665 4 ?
Ho1 Ge1 Ho1 80.45(3) 7_665 4 ?
Ho1 Ge1 Ho1 127.02(6) 1_655 4 ?
Mg* Ge1 Ho1 127.02(6) 1_655 4 ?
Mg* Ge1 Ho1 0.00(3) 4 4 ?
Ge2 Ge1 Mg* 67.34(5) 6_656 6_656 ?
Mg Ge1 Mg* 141.84(2) 1_655 6_656 ?
Mg* Ge1 Mg* 127.02(6) 7_665 6_656 ?
Ho1 Ge1 Mg* 127.02(6) 7_665 6_656 ?
Ho1 Ge1 Mg* 80.44(3) 1_655 6_656 ?
Mg* Ge1 Mg* 80.44(3) 1_655 6_656 ?
Mg* Ge1 Mg* 76.31(5) 4 6_656 ?
Ho1 Ge1 Mg* 76.31(5) 4 6_656 ?
Ge2 Ge1 Ho1 67.34(5) 6_656 6_656 ?
Mg Ge1 Ho1 141.84(2) 1_655 6_656 ?
Mg* Ge1 Ho1 127.02(6) 7_665 6_656 ?
Ho1 Ge1 Ho1 127.02(6) 7_665 6_656 ?
Ho1 Ge1 Ho1 80.44(3) 1_655 6_656 ?
Mg* Ge1 Ho1 80.44(3) 1_655 6_656 ?
Mg* Ge1 Ho1 76.31(5) 4 6_656 ?
Ho1 Ge1 Ho1 76.31(5) 4 6_656 ?
Mg* Ge1 Ho1 0.00(3) 6_656 6_656 ?
Ge2 Ge1 Ho2 65.56(4) 6_656 7_664 ?
Mg Ge1 Ho2 73.80(8) 1_655 7_664 ?
Mg* Ge1 Ho2 86.06(2) 7_665 7_664 ?
Ho1 Ge1 Ho2 86.06(2) 7_665 7_664 ?
Ho1 Ge1 Ho2 146.87(6) 1_655 7_664 ?
Mg* Ge1 Ho2 146.87(6) 1_655 7_664 ?
Mg* Ge1 Ho2 76.37(3) 4 7_664 ?
Ho1 Ge1 Ho2 76.37(3) 4 7_664 ?
Mg* Ge1 Ho2 131.67(6) 6_656 7_664 ?
Ho1 Ge1 Ho2 131.67(6) 6_656 7_664 ?
Ge2 Ge1 Ho2 65.56(4) 6_656 1_654 ?
Mg Ge1 Ho2 73.80(8) 1_655 1_654 ?
Mg* Ge1 Ho2 146.87(6) 7_665 1_654 ?
Ho1 Ge1 Ho2 146.87(6) 7_665 1_654 ?
Ho1 Ge1 Ho2 86.06(2) 1_655 1_654 ?
Mg* Ge1 Ho2 86.06(2) 1_655 1_654 ?
Mg* Ge1 Ho2 131.67(6) 4 1_654 ?
Ho1 Ge1 Ho2 131.67(6) 4 1_654 ?
Mg* Ge1 Ho2 76.37(3) 6_656 1_654 ?
Ho1 Ge1 Ho2 76.37(3) 6_656 1_654 ?
Ho2 Ge1 Ho2 93.57(5) 7_664 1_654 ?
Ge1 Ge2 Mg 114.73(13) 6_556 1_556 ?
Ge1 Ge2 Mg 116.83(13) 6_556 6_556 ?
Mg Ge2 Mg 128.44(16) 1_556 6_556 ?
Ge1 Ge2 Ho2 131.63(2) 6_556 7_565 ?
Mg Ge2 Ho2 73.95(7) 1_556 7_565 ?
Mg Ge2 Ho2 72.47(8) 6_556 7_565 ?
Ge1 Ge2 Ho2 131.62(2) 6_556 . ?
Mg Ge2 Ho2 73.95(8) 1_556 . ?
Mg Ge2 Ho2 72.47(8) 6_556 . ?
Ho2 Ge2 Ho2 96.75(5) 7_565 . ?
Ge1 Ge2 Mg* 61.40(4) 6_556 7_565 ?
Mg Ge2 Mg* 142.44(4) 1_556 7_565 ?
Mg Ge2 Mg* 68.54(9) 6_556 7_565 ?
Ho2 Ge2 Mg* 82.97(3) 7_565 7_565 ?
Ho2 Ge2 Mg* 139.14(6) . 7_565 ?
Ge1 Ge2 Ho1 61.40(4) 6_556 7_565 ?
Mg Ge2 Ho1 142.44(4) 1_556 7_565 ?
Mg Ge2 Ho1 68.54(9) 6_556 7_565 ?
Ho2 Ge2 Ho1 82.97(3) 7_565 7_565 ?
Ho2 Ge2 Ho1 139.14(6) . 7_565 ?
Mg* Ge2 Ho1 0.00(3) 7_565 7_565 ?
Ge1 Ge2 Ho1 61.40(4) 6_556 . ?
Mg Ge2 Ho1 142.43(4) 1_556 . ?
Mg Ge2 Ho1 68.54(9) 6_556 . ?
Ho2 Ge2 Ho1 139.14(6) 7_565 . ?
Ho2 Ge2 Ho1 82.97(3) . . ?
Mg* Ge2 Ho1 71.99(4) 7_565 . ?
Ho1 Ge2 Ho1 71.99(4) 7_565 . ?
Ge1 Ge2 Ho2 65.45(4) 6_556 4_556 ?
Mg Ge2 Ho2 71.26(7) 1_556 4_556 ?
Mg Ge2 Ho2 132.37(3) 6_556 4_556 ?
Ho2 Ge2 Ho2 74.49(2) 7_565 4_556 ?
Ho2 Ge2 Ho2 145.20(6) . 4_556 ?
Mg* Ge2 Ho2 74.25(3) 7_565 4_556 ?
Ho1 Ge2 Ho2 74.25(3) 7_565 4_556 ?
Ho1 Ge2 Ho2 125.77(5) . 4_556 ?
Ge1 Ge2 Ho2 65.45(4) 6_556 6_657 ?
Mg Ge2 Ho2 71.26(7) 1_556 6_657 ?
Mg Ge2 Ho2 132.37(3) 6_556 6_657 ?
Ho2 Ge2 Ho2 145.20(6) 7_565 6_657 ?
Ho2 Ge2 Ho2 74.49(2) . 6_657 ?
Mg* Ge2 Ho2 125.77(5) 7_565 6_657 ?
Ho1 Ge2 Ho2 125.77(5) 7_565 6_657 ?
Ho1 Ge2 Ho2 74.25(3) . 6_657 ?
Ho2 Ge2 Ho2 93.47(5) 4_556 6_657 ?
Ge1 Mg Ge2 88.82(16) 1_455 1_554 ?
Ge1 Mg Ge2 178.1(2) 1_455 6_656 ?
Ge2 Mg Ge2 89.23(15) 1_554 6_656 ?
Ge1 Mg Ge3 86.59(10) 1_455 2_564 ?
Ge2 Mg Ge3 96.29(10) 1_554 2_564 ?
Ge2 Mg Ge3 93.62(10) 6_656 2_564 ?
Ge1 Mg Ge3 86.59(10) 1_455 8_655 ?
Ge2 Mg Ge3 96.29(10) 1_554 8_655 ?
Ge2 Mg Ge3 93.62(10) 6_656 8_655 ?
Ge3 Mg Ge3 165.5(2) 2_564 8_655 ?
Ge1 Mg Mg* 122.47(15) 1_455 4 ?
Ge2 Mg Mg* 131.13(14) 1_554 4 ?
Ge2 Mg Mg* 59.03(9) 6_656 4 ?
Ge3 Mg Mg* 119.83(15) 2_564 4 ?
Ge3 Mg Mg* 54.76(5) 8_655 4 ?
Ge1 Mg Ho1 122.47(15) 1_455 4 ?
Ge2 Mg Ho1 131.13(14) 1_554 4 ?
Ge2 Mg Ho1 59.03(9) 6_656 4 ?
Ge3 Mg Ho1 119.83(15) 2_564 4 ?
Ge3 Mg Ho1 54.76(5) 8_655 4 ?
Mg* Mg Ho1 0.00(2) 4 4 ?
Ge1 Mg Mg* 122.47(15) 1_455 6_656 ?
Ge2 Mg Mg* 131.13(14) 1_554 6_656 ?
Ge2 Mg Mg* 59.03(9) 6_656 6_656 ?
Ge3 Mg Mg* 54.76(5) 2_564 6_656 ?
Ge3 Mg Mg* 119.83(15) 8_655 6_656 ?
Mg* Mg Mg* 65.57(10) 4 6_656 ?
Ho1 Mg Mg* 65.57(10) 4 6_656 ?
Ge1 Mg Ho1 122.47(15) 1_455 6_656 ?
Ge2 Mg Ho1 131.13(14) 1_554 6_656 ?
Ge2 Mg Ho1 59.03(9) 6_656 6_656 ?
Ge3 Mg Ho1 54.76(5) 2_564 6_656 ?
Ge3 Mg Ho1 119.83(15) 8_655 6_656 ?
Mg* Mg Ho1 65.57(10) 4 6_656 ?
Ho1 Mg Ho1 65.57(10) 4 6_656 ?
Mg* Mg Ho1 0.00(3) 6_656 6_656 ?
Ge1 Mg Mg* 54.80(9) 1_455 7_565 ?
Ge2 Mg Mg* 127.73(14) 1_554 7_565 ?
Ge2 Mg Mg* 126.68(14) 6_656 7_565 ?
Ge3 Mg Mg* 114.84(15) 2_564 7_565 ?
Ge3 Mg Mg* 51.18(5) 8_655 7_565 ?
Mg* Mg Mg* 67.67(8) 4 7_565 ?
Ho1 Mg Mg* 67.67(8) 4 7_565 ?
Mg* Mg Mg* 101.04(14) 6_656 7_565 ?
Ho1 Mg Mg* 101.04(14) 6_656 7_565 ?
Ge1 Mg Ho1 54.80(9) 1_455 7_565 ?
Ge2 Mg Ho1 127.73(14) 1_554 7_565 ?
Ge2 Mg Ho1 126.68(14) 6_656 7_565 ?
Ge3 Mg Ho1 114.84(15) 2_564 7_565 ?
Ge3 Mg Ho1 51.18(5) 8_655 7_565 ?
Mg* Mg Ho1 67.67(8) 4 7_565 ?
Ho1 Mg Ho1 67.67(8) 4 7_565 ?
Mg* Mg Ho1 101.04(14) 6_656 7_565 ?
Ho1 Mg Ho1 101.04(14) 6_656 7_565 ?
Mg* Mg Ho1 0.00(2) 7_565 7_565 ?

loop_
_geom_bond_atom_site_label_1
_geom_bond_atom_site_label_2
_geom_bond_distance
_geom_bond_site_symmetry_2
_geom_bond_publ_flag
Ho2 Ge3 2.9392(13) 2_565 ?
Ho2 Ge2 3.0036(12) . ?
Ho2 Ge1 3.0807(13) 1_456 ?
Ho2 Ge2 3.0833(12) 6_557 ?
Ho2 Ge3 3.0869(13) 5_566 ?
Ho2 Ge3 3.0952(13) 1_545 ?
Ho2 Ge3 3.2527(13) 6_547 ?
Ho2 Mg 3.432(4) 6_556 ?
Ho2 Mg 3.491(4) 1_556 ?
Ho2 Mg* 3.5880(9) 5_556 ?
Ho2 Ho1 3.5880(9) 5_556 ?
Ho2 Ho2 3.6843(6) 6_557 ?
Ho1 Ge3 2.8055(13) 2_564 ?
Ho1 Ge1 2.8584(14) 1_455 ?
Ho1 Ge3 2.8585(13) 1_545 ?
Ho1 Ge1 2.8767(15) 6_556 ?
Ho1 Ge3 2.9413(13) 5_566 ?
Ho1 Ge2 3.0237(14) . ?
Ho1 Mg 3.282(4) 6_556 ?
Ho1 Mg 3.368(5) . ?
Ho1 Ho1 3.5542(13) 7_565 ?
Ho1 Mg* 3.5542(13) 7_565 ?
Ho1 Ho2 3.5880(9) 5_556 ?
Ho1 Ho2 3.6864(9) 6_657 ?
Ge3 Ge3 2.668(2) 5_576 ?
Ge3 Mg* 2.8056(13) 2_565 ?
Ge3 Ho1 2.8056(13) 2_565 ?
Ge3 Mg* 2.8585(13) 1_565 ?
Ge3 Ho1 2.8585(13) 1_565 ?
Ge3 Ho2 2.9392(13) 2_564 ?
Ge3 Mg* 2.9413(14) 5_566 ?
Ge3 Ho1 2.9413(14) 5_566 ?
Ge3 Ho2 3.0869(13) 5_566 ?
Ge3 Ho2 3.0952(13) 1_565 ?
Ge3 Mg 3.1043(14) 2_565 ?
Ge3 Ho2 3.2527(13) 6_667 ?
Ge1 Ge2 2.556(2) 6_656 ?
Ge1 Mg 2.714(5) 1_655 ?
Ge1 Mg* 2.8584(14) 7_665 ?
Ge1 Ho1 2.8584(14) 7_665 ?
Ge1 Ho1 2.8585(14) 1_655 ?
Ge1 Mg* 2.8585(14) 1_655 ?
Ge1 Mg* 2.8767(14) 4 ?
Ge1 Ho1 2.8767(14) 4 ?
Ge1 Mg* 2.8767(14) 6_656 ?
Ge1 Ho1 2.8767(14) 6_656 ?
Ge1 Ho2 3.0807(12) 7_664 ?
Ge1 Ho2 3.0808(12) 1_654 ?
Ge2 Ge1 2.556(2) 6_556 ?
Ge2 Mg 2.794(6) 1_556 ?
Ge2 Mg 2.795(5) 6_556 ?
Ge2 Ho2 3.0036(12) 7_565 ?
Ge2 Mg* 3.0237(14) 7_565 ?
Ge2 Ho1 3.0237(14) 7_565 ?
Ge2 Ho2 3.0833(12) 4_556 ?
Ge2 Ho2 3.0834(12) 6_657 ?
Mg Ge1 2.714(5) 1_455 ?
Mg Ge2 2.794(6) 1_554 ?
Mg Ge2 2.795(5) 6_656 ?
Mg Ge3 3.1043(14) 2_564 ?
Mg Ge3 3.1043(14) 8_655 ?
Mg Mg* 3.282(4) 4 ?
Mg Ho1 3.282(4) 4 ?
Mg Mg* 3.282(4) 6_656 ?
Mg Ho1 3.282(4) 6_656 ?
Mg Mg* 3.368(5) 7_565 ?
Mg Ho1 3.368(5) 7_565 ?
